data_7706995
loop_
_publ_author_name
'Hamilton, Elizabeth A.'
'Kilpatrick, Alexander F. R.'
'Turner, Zo\"e R'
'Fraser, Duncan A. X.'
'Buffet, Jean-Charles'
'O'Hare, Dermot'

_publ_section_title
;
 CO<sub>2</sub> activation by permethylpentalene amido zirconium
 complexes.
;
_journal_issue 13
_journal_name_full 'Dalton transactions (Cambridge, England : 2003)'
_journal_page_first 4494
_journal_page_last 4498
_journal_paper_doi 10.1039/d1dt00770j
_journal_volume 50
_journal_year 2021
_chemical_formula_moiety 'C31 H33 N Zr'
_chemical_formula_sum 'C31 H33 N Zr'
_chemical_formula_weight 510.80
_chemical_name_common EH055
_space_group_crystal_system triclinic
_space_group_IT_number 2
_space_group_name_Hall '-P 1'
_space_group_name_H-M_alt 'P -1'
_atom_sites_solution_hydrogens geom
_audit_creation_date 2016-06-01
_audit_creation_method
;
Olex2 1.2
(compiled 2016.02.19 svn.r3266 for OlexSys, GUI svn.r5155)
;
_audit_update_record
;
2021-03-05 deposited with the CCDC.	2021-03-25 downloaded from the CCDC.
;
_cell_angle_alpha 82.184(2)
_cell_angle_beta 75.5580(10)
_cell_angle_gamma 70.8260(10)
_cell_formula_units_Z 2
_cell_length_a 8.1146(2)
_cell_length_b 10.0804(3)
_cell_length_c 16.0623(5)
_cell_measurement_reflns_used 4576
_cell_measurement_temperature 150.15
_cell_measurement_theta_max 27.485
_cell_measurement_theta_min 5.097
_cell_volume 1199.67(6)
_computing_cell_refinement 'HKL Scalepack (Otwinowski & Minor 1997)'
_computing_data_collection DENZO/SCALEPACK
_computing_data_reduction 'HKL Denzo and Scalepack (Otwinowski & Minor 1997)'
_computing_molecular_graphics 'Olex2 (Dolomanov et al., 2009)'
_computing_publication_material 'Olex2 (Dolomanov et al., 2009)'
_computing_structure_refinement 'ShelXL (Sheldrick, 2015)'
_computing_structure_solution
;
Superflip (Platinus & Capuis, 2007)
;
_diffrn_ambient_temperature 150.15
_diffrn_detector_area_resol_mean 9
_diffrn_measured_fraction_theta_full 0.992
_diffrn_measured_fraction_theta_max 0.985
_diffrn_measurement_device_type KappaCCD
_diffrn_measurement_method 'CCD rotation images, thick slices'
_diffrn_radiation_type MoK\a
_diffrn_radiation_wavelength 0.71073
_diffrn_reflns_av_R_equivalents 0.0479
_diffrn_reflns_av_unetI/netI 0.0978
_diffrn_reflns_Laue_measured_fraction_full 0.992
_diffrn_reflns_Laue_measured_fraction_max 0.985
_diffrn_reflns_limit_h_max 10
_diffrn_reflns_limit_h_min -10
_diffrn_reflns_limit_k_max 12
_diffrn_reflns_limit_k_min -13
_diffrn_reflns_limit_l_max 20
_diffrn_reflns_limit_l_min -20
_diffrn_reflns_number 9011
_diffrn_reflns_point_group_measured_fraction_full 0.992
_diffrn_reflns_point_group_measured_fraction_max 0.985
_diffrn_reflns_theta_full 25.242
_diffrn_reflns_theta_max 27.576
_diffrn_reflns_theta_min 5.161
_exptl_absorpt_coefficient_mu 0.478
_exptl_absorpt_correction_T_max 1.0000
_exptl_absorpt_correction_T_min 0.87197
_exptl_absorpt_correction_type multi-scan
_exptl_absorpt_process_details multi-scan
_exptl_crystal_colour yellow
_exptl_crystal_colour_primary yellow
_exptl_crystal_density_diffrn 1.414
_exptl_crystal_density_method 'not measured'
_exptl_crystal_description block
_exptl_crystal_F_000 532
_exptl_crystal_size_max 0.16
_exptl_crystal_size_mid 0.16
_exptl_crystal_size_min 0.1
_refine_diff_density_max 0.734
_refine_diff_density_min -0.716
_refine_diff_density_rms 0.106
_refine_ls_extinction_method none
_refine_ls_goodness_of_fit_ref 1.033
_refine_ls_hydrogen_treatment constr
_refine_ls_matrix_type full
_refine_ls_number_parameters 298
_refine_ls_number_reflns 5456
_refine_ls_number_restraints 0
_refine_ls_restrained_S_all 1.033
_refine_ls_R_factor_all 0.0821
_refine_ls_R_factor_gt 0.0517
_refine_ls_shift/su_max 0.001
_refine_ls_shift/su_mean 0.000
_refine_ls_structure_factor_coef Fsqd
_refine_ls_weighting_details 'w=1/[\s^2^(Fo^2^)+(0.0613P)^2^+0.1925P] where P=(Fo^2^+2Fc^2^)/3'
_refine_ls_weighting_scheme calc
_refine_ls_wR_factor_gt 0.1164
_refine_ls_wR_factor_ref 0.1286
_reflns_Friedel_coverage 0.000
_reflns_number_gt 4022
_reflns_number_total 5456
_reflns_threshold_expression 'I > 2\s(I)'
_cod_data_source_file d1dt00770j2.cif
_cod_data_source_block eh055
_cod_depositor_comments 'Adding full bibliography for 7706993--7706996.cif.'
_cod_database_code 7706995
_shelx_space_group_comment
;
The symmetry employed for this shelxl refinement is uniquely defined
by the following loop, which should always be used as a source of
symmetry information in preference to the above space-group names.
They are only intended as comments.
;
_shelx_estimated_absorpt_t_max 0.954
_shelx_estimated_absorpt_t_min 0.927
_olex2_refinement_description
;
1. Fixed Uiso
 At 1.2 times of:
  All C(H) groups
 At 1.5 times of:
  All C(H,H,H) groups
2.a Me refined with riding coordinates:
 C11(H11A,H11B,H11C), C12(H12A,H12B,H12C), C13(H13A,H13B,H13C), C9(H9A,H9B,
 H9C), C10(H10A,H10B,H10C), C14(H14A,H14B,H14C)
2.b Aromatic/amide H refined with riding coordinates:
 C27(H27), C24(H24), C16(H16), C19(H19), C15(H15), C25(H25), C31(H31),
 C21(H21), C28(H28), C30(H30), C22(H22), C23(H23), C29(H29), C18(H18), C17(H17)
;
_shelx_shelxl_version_number 2014/7
_olex2_submission_special_instructions 'No special instructions were received'

loop_
_space_group_symop_operation_xyz
'x, y, z'
'-x, -y, -z'

loop_
_atom_site_label
_atom_site_type_symbol
_atom_site_fract_x
_atom_site_fract_y
_atom_site_fract_z
_atom_site_U_iso_or_equiv
_atom_site_adp_type
_atom_site_occupancy
_atom_site_site_symmetry_order
_atom_site_calc_flag
_atom_site_refinement_flags_posn
_atom_site_refinement_flags_adp
_atom_site_refinement_flags_occupancy
_atom_site_disorder_assembly
_atom_site_disorder_group
Zr1 Zr 0.43048(4) 0.78470(4) 0.29899(2) 0.01832(12) Uani 1 1 d . . . . .
N1 N 0.5561(4) 0.8877(3) 0.17909(17) 0.0195(6) Uani 1 1 d . . . . .
C11 C 0.1799(5) 1.1667(4) 0.2566(2) 0.0277(8) Uani 1 1 d . . . . .
H11A H 0.1489 1.1590 0.2039 0.042 Uiso 1 1 calc R . . . .
H11B H 0.0893 1.2424 0.2874 0.042 Uiso 1 1 calc R . . . .
H11C H 0.2927 1.1851 0.2437 0.042 Uiso 1 1 calc R . . . .
C12 C 0.1619(5) 0.9056(4) 0.1321(2) 0.0284(9) Uani 1 1 d . . . . .
H12A H 0.1413 1.0050 0.1320 0.043 Uiso 1 1 calc R . . . .
H12B H 0.2741 0.8641 0.0939 0.043 Uiso 1 1 calc R . . . .
H12C H 0.0673 0.8895 0.1131 0.043 Uiso 1 1 calc R . . . .
C13 C 0.2177(5) 0.5782(4) 0.1966(3) 0.0327(9) Uani 1 1 d . . . . .
H13A H 0.2334 0.4918 0.2317 0.049 Uiso 1 1 calc R . . . .
H13B H 0.1140 0.5969 0.1730 0.049 Uiso 1 1 calc R . . . .
H13C H 0.3213 0.5701 0.1505 0.049 Uiso 1 1 calc R . . . .
C9 C 0.2211(6) 0.8213(5) 0.5228(2) 0.0346(10) Uani 1 1 d . . . . .
H9A H 0.2022 0.7308 0.5343 0.052 Uiso 1 1 calc R . . . .
H9B H 0.3362 0.8139 0.5322 0.052 Uiso 1 1 calc R . . . .
H9C H 0.1298 0.8872 0.5607 0.052 Uiso 1 1 calc R . . . .
C10 C 0.2854(5) 1.1007(4) 0.4382(3) 0.0326(9) Uani 1 1 d . . . . .
H10A H 0.3087 1.0573 0.4929 0.049 Uiso 1 1 calc R . . . .
H10B H 0.3903 1.1208 0.4036 0.049 Uiso 1 1 calc R . . . .
H10C H 0.1882 1.1867 0.4471 0.049 Uiso 1 1 calc R . . . .
C26 C 0.5928(5) 1.0163(4) 0.1791(2) 0.0205(7) Uani 1 1 d . . . . .
C27 C 0.6455(5) 1.0468(4) 0.2484(2) 0.0236(8) Uani 1 1 d . . . . .
H27 H 0.6578 0.9820 0.2953 0.028 Uiso 1 1 calc R . . . .
C24 C 0.6921(5) 0.6125(4) 0.0223(2) 0.0267(8) Uani 1 1 d . . . . .
H24 H 0.6547 0.5383 0.0140 0.032 Uiso 1 1 calc R . . . .
C20 C 0.6494(5) 0.8082(4) 0.1069(2) 0.0203(7) Uani 1 1 d . . . . .
C3 C 0.1936(5) 1.0312(4) 0.3109(2) 0.0222(8) Uani 1 1 d . . . . .
C16 C 0.6087(5) 0.5347(4) 0.3373(2) 0.0271(8) Uani 1 1 d . . . . .
H16 H 0.5623 0.4627 0.3347 0.032 Uiso 1 1 calc R . . . .
C4 C 0.1397(4) 0.9160(4) 0.2966(2) 0.0196(7) Uani 1 1 d . . . . .
C19 C 0.7656(5) 0.6915(4) 0.3009(3) 0.0308(9) Uani 1 1 d . . . . .
H19 H 0.8418 0.7413 0.2700 0.037 Uiso 1 1 calc R . . . .
C15 C 0.7269(5) 0.5844(4) 0.2702(2) 0.0273(8) Uani 1 1 d . . . . .
H15 H 0.7715 0.5515 0.2151 0.033 Uiso 1 1 calc R . . . .
C2 C 0.2365(5) 1.0023(4) 0.3928(2) 0.0237(8) Uani 1 1 d . . . . .
C14 C 0.1802(6) 0.5465(5) 0.3956(3) 0.0365(10) Uani 1 1 d . . . . .
H14A H 0.1757 0.5594 0.4544 0.055 Uiso 1 1 calc R . . . .
H14B H 0.0759 0.5238 0.3926 0.055 Uiso 1 1 calc R . . . .
H14C H 0.2854 0.4712 0.3743 0.055 Uiso 1 1 calc R . . . .
C5 C 0.1666(4) 0.8402(4) 0.2220(2) 0.0193(7) Uani 1 1 d . . . . .
C8 C 0.1446(5) 0.8181(4) 0.3718(2) 0.0222(8) Uani 1 1 d . . . . .
C25 C 0.5960(5) 0.6984(4) 0.0893(2) 0.0254(8) Uani 1 1 d . . . . .
H25 H 0.4927 0.6828 0.1237 0.031 Uiso 1 1 calc R . . . .
C31 C 0.5741(5) 1.1166(4) 0.1103(2) 0.0245(8) Uani 1 1 d . . . . .
H31 H 0.5366 1.0991 0.0639 0.029 Uiso 1 1 calc R . . . .
C1 C 0.2136(5) 0.8715(4) 0.4307(2) 0.0239(8) Uani 1 1 d . . . . .
C7 C 0.1858(5) 0.6793(4) 0.3421(2) 0.0240(8) Uani 1 1 d . . . . .
C21 C 0.8054(5) 0.8281(4) 0.0508(2) 0.0249(8) Uani 1 1 d . . . . .
H21 H 0.8464 0.9000 0.0594 0.030 Uiso 1 1 calc R . . . .
C6 C 0.1931(5) 0.6982(4) 0.2512(2) 0.0228(8) Uani 1 1 d . . . . .
C28 C 0.6805(5) 1.1743(4) 0.2485(2) 0.0262(8) Uani 1 1 d . . . . .
H28 H 0.7142 1.1937 0.2956 0.031 Uiso 1 1 calc R . . . .
C30 C 0.6104(5) 1.2415(4) 0.1099(2) 0.0294(9) Uani 1 1 d . . . . .
H30 H 0.5983 1.3065 0.0631 0.035 Uiso 1 1 calc R . . . .
C22 C 0.8975(5) 0.7423(4) -0.0164(2) 0.0301(9) Uani 1 1 d . . . . .
H22 H 0.9999 0.7575 -0.0521 0.036 Uiso 1 1 calc R . . . .
C23 C 0.8419(5) 0.6345(4) -0.0322(2) 0.0291(9) Uani 1 1 d . . . . .
H23 H 0.9040 0.5783 -0.0784 0.035 Uiso 1 1 calc R . . . .
C29 C 0.6650(5) 1.2709(4) 0.1792(2) 0.0288(9) Uani 1 1 d . . . . .
H29 H 0.6906 1.3545 0.1786 0.035 Uiso 1 1 calc R . . . .
C18 C 0.6702(6) 0.7110(4) 0.3859(3) 0.0359(10) Uani 1 1 d . . . . .
H18 H 0.6703 0.7767 0.4213 0.043 Uiso 1 1 calc R . . . .
C17 C 0.5740(6) 0.6133(4) 0.4083(2) 0.0347(10) Uani 1 1 d . . . . .
H17 H 0.4997 0.6029 0.4615 0.042 Uiso 1 1 calc R . . . .

loop_
_atom_site_aniso_label
_atom_site_aniso_U_11
_atom_site_aniso_U_22
_atom_site_aniso_U_33
_atom_site_aniso_U_23
_atom_site_aniso_U_13
_atom_site_aniso_U_12
Zr1 0.0177(2) 0.0207(2) 0.01720(18) -0.00188(13) -0.00367(12) -0.00669(14)
N1 0.0225(16) 0.0227(16) 0.0156(14) -0.0029(12) -0.0007(11) -0.0120(13)
C11 0.027(2) 0.023(2) 0.033(2) -0.0020(16) -0.0063(16) -0.0072(17)
C12 0.032(2) 0.034(2) 0.0223(18) -0.0014(16) -0.0097(16) -0.0112(18)
C13 0.030(2) 0.031(2) 0.043(2) -0.0107(18) -0.0033(18) -0.0175(18)
C9 0.029(2) 0.047(3) 0.0199(19) -0.0044(18) -0.0046(16) -0.0012(19)
C10 0.029(2) 0.038(2) 0.032(2) -0.0158(18) -0.0078(17) -0.0056(19)
C26 0.0161(18) 0.0253(19) 0.0198(17) -0.0048(14) 0.0003(13) -0.0077(15)
C27 0.025(2) 0.0231(19) 0.0244(18) -0.0023(15) -0.0046(15) -0.0103(16)
C24 0.033(2) 0.023(2) 0.0278(19) -0.0067(15) -0.0114(16) -0.0080(17)
C20 0.024(2) 0.0205(18) 0.0171(16) 0.0006(14) -0.0064(14) -0.0071(15)
C3 0.0176(18) 0.0246(19) 0.0232(18) -0.0060(15) -0.0030(14) -0.0042(15)
C16 0.025(2) 0.0175(19) 0.037(2) 0.0043(16) -0.0114(16) -0.0030(16)
C4 0.0116(17) 0.0240(19) 0.0208(17) -0.0001(14) -0.0047(13) -0.0020(14)
C19 0.017(2) 0.029(2) 0.045(2) -0.0022(18) -0.0093(17) -0.0047(17)
C15 0.024(2) 0.026(2) 0.030(2) -0.0061(16) -0.0049(16) -0.0030(16)
C2 0.0166(19) 0.028(2) 0.0260(18) -0.0103(16) -0.0022(14) -0.0048(16)
C14 0.031(2) 0.038(2) 0.042(2) 0.0122(19) -0.0096(19) -0.017(2)
C5 0.0149(17) 0.0231(19) 0.0214(17) -0.0045(14) -0.0041(13) -0.0066(15)
C8 0.0171(19) 0.027(2) 0.0204(17) 0.0001(15) -0.0020(14) -0.0066(16)
C25 0.028(2) 0.031(2) 0.0221(18) -0.0053(15) -0.0018(15) -0.0161(17)
C31 0.027(2) 0.029(2) 0.0224(18) -0.0019(15) -0.0062(15) -0.0144(17)
C1 0.0195(19) 0.032(2) 0.0170(17) -0.0050(15) -0.0017(14) -0.0043(16)
C7 0.021(2) 0.028(2) 0.0252(19) 0.0013(15) -0.0037(15) -0.0124(16)
C21 0.023(2) 0.029(2) 0.0255(19) -0.0025(15) -0.0041(15) -0.0119(17)
C6 0.0165(19) 0.027(2) 0.0262(18) -0.0051(15) -0.0022(14) -0.0097(16)
C28 0.028(2) 0.029(2) 0.0262(19) -0.0081(16) -0.0058(16) -0.0126(17)
C30 0.036(2) 0.027(2) 0.0260(19) 0.0005(16) -0.0055(16) -0.0132(18)
C22 0.021(2) 0.032(2) 0.031(2) -0.0019(17) 0.0019(16) -0.0045(17)
C23 0.031(2) 0.027(2) 0.0244(19) -0.0089(16) -0.0033(16) -0.0006(17)
C29 0.033(2) 0.0214(19) 0.033(2) -0.0068(16) -0.0015(17) -0.0125(17)
C18 0.035(2) 0.031(2) 0.045(2) -0.0120(19) -0.028(2) 0.0031(19)
C17 0.032(2) 0.035(2) 0.0234(19) 0.0042(17) -0.0068(16) 0.0058(19)

loop_
_atom_type_symbol
_atom_type_description
_atom_type_scat_dispersion_real
_atom_type_scat_dispersion_imag
_atom_type_scat_source
C C 0.0033 0.0016 'International Tables Vol C Tables 4.2.6.8 and 6.1.1.4'
H H 0.0000 0.0000 'International Tables Vol C Tables 4.2.6.8 and 6.1.1.4'
N N 0.0061 0.0033 'International Tables Vol C Tables 4.2.6.8 and 6.1.1.4'
Zr Zr -2.9673 0.5597 'International Tables Vol C Tables 4.2.6.8 and 6.1.1.4'

loop_
_geom_angle_atom_site_label_1
_geom_angle_atom_site_label_2
_geom_angle_atom_site_label_3
_geom_angle
_geom_angle_site_symmetry_1
_geom_angle_site_symmetry_3
_geom_angle_publ_flag
N1 Zr1 C3 82.31(11) . . ?
N1 Zr1 C16 115.78(12) . . ?
N1 Zr1 C4 96.11(12) . . ?
N1 Zr1 C19 76.94(12) . . ?
N1 Zr1 C15 84.20(12) . . ?
N1 Zr1 C5 83.78(11) . . ?
N1 Zr1 C8 133.19(12) . . ?
N1 Zr1 C1 134.27(12) . . ?
N1 Zr1 C7 136.46(11) . . ?
N1 Zr1 C18 102.76(13) . . ?
N1 Zr1 C17 129.69(13) . . ?
C3 Zr1 C5 61.13(11) . . ?
C16 Zr1 C3 161.39(12) . . ?
C16 Zr1 C19 52.74(13) . . ?
C16 Zr1 C15 32.02(12) . . ?
C16 Zr1 C5 122.31(12) . . ?
C4 Zr1 C3 33.35(11) . . ?
C4 Zr1 C16 139.43(13) . . ?
C4 Zr1 C19 167.28(12) . . ?
C4 Zr1 C15 159.78(12) . . ?
C4 Zr1 C5 33.47(11) . . ?
C4 Zr1 C1 58.55(12) . . ?
C4 Zr1 C7 58.56(13) . . ?
C4 Zr1 C18 145.26(12) . . ?
C4 Zr1 C17 133.47(13) . . ?
C19 Zr1 C3 134.07(12) . . ?
C19 Zr1 C5 152.06(12) . . ?
C15 Zr1 C3 163.16(12) . . ?
C15 Zr1 C19 31.54(12) . . ?
C15 Zr1 C5 127.20(11) . . ?
C8 Zr1 C3 57.47(12) . . ?
C8 Zr1 C16 107.35(13) . . ?
C8 Zr1 C4 37.09(12) . . ?
C8 Zr1 C19 148.20(13) . . ?
C8 Zr1 C15 138.91(13) . . ?
C8 Zr1 C5 57.36(12) . . ?
C8 Zr1 C1 35.61(12) . . ?
C8 Zr1 C7 35.38(12) . . ?
C8 Zr1 C18 117.54(14) . . ?
C8 Zr1 C17 96.64(13) . . ?
C1 Zr1 C3 55.20(12) . . ?
C1 Zr1 C16 106.25(13) . . ?
C1 Zr1 C19 119.12(12) . . ?
C1 Zr1 C15 133.07(12) . . ?
C1 Zr1 C5 88.82(11) . . ?
C1 Zr1 C7 65.46(12) . . ?
C1 Zr1 C18 87.83(13) . . ?
C1 Zr1 C17 80.21(13) . . ?
C7 Zr1 C3 88.75(12) . . ?
C7 Zr1 C16 80.88(13) . . ?
C7 Zr1 C19 133.42(13) . . ?
C7 Zr1 C15 108.01(12) . . ?
C7 Zr1 C5 55.15(12) . . ?
C7 Zr1 C18 118.06(14) . . ?
C7 Zr1 C17 86.53(14) . . ?
C18 Zr1 C3 121.06(12) . . ?
C18 Zr1 C16 53.31(13) . . ?
C18 Zr1 C19 31.70(13) . . ?
C18 Zr1 C15 52.73(12) . . ?
C18 Zr1 C5 173.21(13) . . ?
C17 Zr1 C3 132.47(12) . . ?
C17 Zr1 C16 32.11(13) . . ?
C17 Zr1 C19 52.78(14) . . ?
C17 Zr1 C15 52.88(13) . . ?
C17 Zr1 C5 141.00(13) . . ?
C17 Zr1 C18 32.39(14) . . ?
C26 N1 Zr1 122.3(2) . . ?
C20 N1 Zr1 119.6(2) . . ?
C20 N1 C26 115.5(3) . . ?
H11A C11 H11B 109.5 . . ?
H11A C11 H11C 109.5 . . ?
H11B C11 H11C 109.5 . . ?
C3 C11 H11A 109.5 . . ?
C3 C11 H11B 109.5 . . ?
C3 C11 H11C 109.5 . . ?
H12A C12 H12B 109.5 . . ?
H12A C12 H12C 109.5 . . ?
H12B C12 H12C 109.5 . . ?
C5 C12 H12A 109.5 . . ?
C5 C12 H12B 109.5 . . ?
C5 C12 H12C 109.5 . . ?
H13A C13 H13B 109.5 . . ?
H13A C13 H13C 109.5 . . ?
H13B C13 H13C 109.5 . . ?
C6 C13 H13A 109.5 . . ?
C6 C13 H13B 109.5 . . ?
C6 C13 H13C 109.5 . . ?
H9A C9 H9B 109.5 . . ?
H9A C9 H9C 109.5 . . ?
H9B C9 H9C 109.5 . . ?
C1 C9 H9A 109.5 . . ?
C1 C9 H9B 109.5 . . ?
C1 C9 H9C 109.5 . . ?
H10A C10 H10B 109.5 . . ?
H10A C10 H10C 109.5 . . ?
H10B C10 H10C 109.5 . . ?
C2 C10 H10A 109.5 . . ?
C2 C10 H10B 109.5 . . ?
C2 C10 H10C 109.5 . . ?
C27 C26 N1 121.0(3) . . ?
C27 C26 C31 118.0(3) . . ?
C31 C26 N1 121.0(3) . . ?
C26 C27 H27 119.6 . . ?
C26 C27 C28 120.8(3) . . ?
C28 C27 H27 119.6 . . ?
C25 C24 H24 119.4 . . ?
C23 C24 H24 119.4 . . ?
C23 C24 C25 121.2(3) . . ?
N1 C20 C21 123.2(3) . . ?
C25 C20 N1 120.7(3) . . ?
C25 C20 C21 116.0(3) . . ?
C11 C3 Zr1 132.6(2) . . ?
C4 C3 Zr1 62.18(18) . . ?
C4 C3 C11 126.9(3) . . ?
C2 C3 Zr1 76.6(2) . . ?
C2 C3 C11 126.1(3) . . ?
C2 C3 C4 106.4(3) . . ?
Zr1 C16 H16 117.9 . . ?
C15 C16 Zr1 75.0(2) . . ?
C15 C16 H16 126.3 . . ?
C17 C16 Zr1 72.7(2) . . ?
C17 C16 H16 126.3 . . ?
C17 C16 C15 107.4(3) . . ?
C3 C4 Zr1 84.5(2) . . ?
C3 C4 C5 133.7(3) . . ?
C3 C4 C8 109.2(3) . . ?
C5 C4 Zr1 84.8(2) . . ?
C5 C4 C8 108.9(3) . . ?
C8 C4 Zr1 69.85(19) . . ?
Zr1 C19 H19 119.7 . . ?
C15 C19 Zr1 73.9(2) . . ?
C15 C19 H19 125.8 . . ?
C18 C19 Zr1 72.4(2) . . ?
C18 C19 H19 125.8 . . ?
C18 C19 C15 108.3(4) . . ?
Zr1 C15 H15 118.4 . . ?
C16 C15 Zr1 72.9(2) . . ?
C16 C15 H15 125.9 . . ?
C19 C15 Zr1 74.6(2) . . ?
C19 C15 C16 108.1(3) . . ?
C19 C15 H15 125.9 . . ?
C10 C2 Zr1 132.7(2) . . ?
C3 C2 Zr1 72.16(19) . . ?
C3 C2 C10 125.2(3) . . ?
C3 C2 C1 110.9(3) . . ?
C1 C2 Zr1 66.02(18) . . ?
C1 C2 C10 123.7(3) . . ?
H14A C14 H14B 109.5 . . ?
H14A C14 H14C 109.5 . . ?
H14B C14 H14C 109.5 . . ?
C7 C14 H14A 109.5 . . ?
C7 C14 H14B 109.5 . . ?
C7 C14 H14C 109.5 . . ?
C12 C5 Zr1 126.4(2) . . ?
C4 C5 Zr1 61.75(18) . . ?
C4 C5 C12 125.2(3) . . ?
C6 C5 Zr1 76.8(2) . . ?
C6 C5 C12 128.6(3) . . ?
C6 C5 C4 106.3(3) . . ?
C4 C8 Zr1 73.06(19) . . ?
C1 C8 Zr1 79.2(2) . . ?
C1 C8 C4 106.5(3) . . ?
C7 C8 Zr1 79.9(2) . . ?
C7 C8 C4 107.2(3) . . ?
C7 C8 C1 132.6(3) . . ?
C24 C25 C20 122.0(3) . . ?
C24 C25 H25 119.0 . . ?
C20 C25 H25 119.0 . . ?
C26 C31 H31 119.4 . . ?
C30 C31 C26 121.2(3) . . ?
C30 C31 H31 119.4 . . ?
C9 C1 Zr1 128.7(3) . . ?
C2 C1 Zr1 81.8(2) . . ?
C2 C1 C9 123.8(3) . . ?
C2 C1 C8 106.8(3) . . ?
C8 C1 Zr1 65.22(18) . . ?
C8 C1 C9 128.0(3) . . ?
C14 C7 Zr1 128.9(3) . . ?
C8 C7 Zr1 64.71(18) . . ?
C8 C7 C14 127.6(3) . . ?
C6 C7 Zr1 81.6(2) . . ?
C6 C7 C14 124.8(3) . . ?
C6 C7 C8 106.2(3) . . ?
C20 C21 H21 119.5 . . ?
C22 C21 C20 120.9(3) . . ?
C22 C21 H21 119.5 . . ?
C13 C6 Zr1 131.2(2) . . ?
C5 C6 Zr1 72.20(19) . . ?
C5 C6 C13 125.9(3) . . ?
C5 C6 C7 111.3(3) . . ?
C7 C6 Zr1 66.13(18) . . ?
C7 C6 C13 122.8(3) . . ?
C27 C28 H28 119.8 . . ?
C29 C28 C27 120.4(3) . . ?
C29 C28 H28 119.8 . . ?
C31 C30 H30 119.7 . . ?
C31 C30 C29 120.5(4) . . ?
C29 C30 H30 119.7 . . ?
C21 C22 H22 119.1 . . ?
C21 C22 C23 121.8(4) . . ?
C23 C22 H22 119.1 . . ?
C24 C23 C22 118.0(3) . . ?
C24 C23 H23 121.0 . . ?
C22 C23 H23 121.0 . . ?
C28 C29 C30 119.0(3) . . ?
C28 C29 H29 120.5 . . ?
C30 C29 H29 120.5 . . ?
Zr1 C18 H18 117.1 . . ?
C19 C18 Zr1 75.9(2) . . ?
C19 C18 H18 126.2 . . ?
C19 C18 C17 107.6(3) . . ?
C17 C18 Zr1 72.9(2) . . ?
C17 C18 H18 126.2 . . ?
Zr1 C17 H17 116.5 . . ?
C16 C17 Zr1 75.1(2) . . ?
C16 C17 C18 108.5(4) . . ?
C16 C17 H17 125.7 . . ?
C18 C17 Zr1 74.7(2) . . ?
C18 C17 H17 125.7 . . ?

loop_
_geom_bond_atom_site_label_1
_geom_bond_atom_site_label_2
_geom_bond_distance
_geom_bond_site_symmetry_2
_geom_bond_publ_flag
Zr1 N1 2.236(3) . ?
Zr1 C3 2.591(4) . ?
Zr1 C16 2.540(4) . ?
Zr1 C4 2.302(3) . ?
Zr1 C19 2.576(4) . ?
Zr1 C15 2.567(4) . ?
Zr1 C5 2.603(3) . ?
Zr1 C8 2.259(3) . ?
Zr1 C1 2.444(3) . ?
Zr1 C7 2.460(3) . ?
Zr1 C18 2.532(4) . ?
Zr1 C17 2.509(4) . ?
N1 C26 1.422(4) . ?
N1 C20 1.406(4) . ?
C11 H11A 0.9600 . ?
C11 H11B 0.9600 . ?
C11 H11C 0.9600 . ?
C11 C3 1.505(5) . ?
C12 H12A 0.9600 . ?
C12 H12B 0.9600 . ?
C12 H12C 0.9600 . ?
C12 C5 1.508(5) . ?
C13 H13A 0.9600 . ?
C13 H13B 0.9600 . ?
C13 H13C 0.9600 . ?
C13 C6 1.522(5) . ?
C9 H9A 0.9600 . ?
C9 H9B 0.9600 . ?
C9 H9C 0.9600 . ?
C9 C1 1.507(5) . ?
C10 H10A 0.9600 . ?
C10 H10B 0.9600 . ?
C10 H10C 0.9600 . ?
C10 C2 1.507(5) . ?
C26 C27 1.391(5) . ?
C26 C31 1.395(5) . ?
C27 H27 0.9300 . ?
C27 C28 1.404(5) . ?
C24 H24 0.9300 . ?
C24 C25 1.381(5) . ?
C24 C23 1.374(5) . ?
C20 C25 1.398(5) . ?
C20 C21 1.415(5) . ?
C3 C4 1.431(5) . ?
C3 C2 1.412(5) . ?
C16 H16 0.9300 . ?
C16 C15 1.409(5) . ?
C16 C17 1.397(5) . ?
C4 C5 1.441(5) . ?
C4 C8 1.451(5) . ?
C19 H19 0.9300 . ?
C19 C15 1.397(5) . ?
C19 C18 1.395(6) . ?
C15 H15 0.9300 . ?
C2 C1 1.425(5) . ?
C14 H14A 0.9600 . ?
C14 H14B 0.9600 . ?
C14 H14C 0.9600 . ?
C14 C7 1.497(5) . ?
C5 C6 1.407(5) . ?
C8 C1 1.449(5) . ?
C8 C7 1.447(5) . ?
C25 H25 0.9300 . ?
C31 H31 0.9300 . ?
C31 C30 1.384(5) . ?
C7 C6 1.435(5) . ?
C21 H21 0.9300 . ?
C21 C22 1.378(5) . ?
C28 H28 0.9300 . ?
C28 C29 1.377(5) . ?
C30 H30 0.9300 . ?
C30 C29 1.393(5) . ?
C22 H22 0.9300 . ?
C22 C23 1.380(5) . ?
C23 H23 0.9300 . ?
C29 H29 0.9300 . ?
C18 H18 0.9300 . ?
C18 C17 1.406(6) . ?
C17 H17 0.9300 . ?

loop_
_geom_torsion_atom_site_label_1
_geom_torsion_atom_site_label_2
_geom_torsion_atom_site_label_3
_geom_torsion_atom_site_label_4
_geom_torsion
_geom_torsion_site_symmetry_1
_geom_torsion_site_symmetry_2
_geom_torsion_site_symmetry_3
_geom_torsion_site_symmetry_4
_geom_torsion_publ_flag
Zr1 N1 C26 C27 35.1(4) . . . . ?
Zr1 N1 C26 C31 -143.8(3) . . . . ?
Zr1 N1 C20 C25 32.8(4) . . . . ?
Zr1 N1 C20 C21 -143.9(3) . . . . ?
Zr1 C3 C4 C5 -77.4(4) . . . . ?
Zr1 C3 C4 C8 66.4(2) . . . . ?
Zr1 C3 C2 C10 130.2(3) . . . . ?
Zr1 C3 C2 C1 -54.6(3) . . . . ?
Zr1 C16 C15 C19 66.9(3) . . . . ?
Zr1 C16 C17 C18 -67.8(3) . . . . ?
Zr1 C4 C5 C12 -116.4(3) . . . . ?
Zr1 C4 C5 C6 64.7(2) . . . . ?
Zr1 C4 C8 C1 72.8(2) . . . . ?
Zr1 C4 C8 C7 -73.4(2) . . . . ?
Zr1 C19 C15 C16 -65.8(3) . . . . ?
Zr1 C19 C18 C17 66.6(3) . . . . ?
Zr1 C2 C1 C9 131.6(4) . . . . ?
Zr1 C2 C1 C8 -60.9(2) . . . . ?
Zr1 C5 C6 C13 -128.4(3) . . . . ?
Zr1 C5 C6 C7 54.5(3) . . . . ?
Zr1 C8 C1 C9 -120.9(4) . . . . ?
Zr1 C8 C1 C2 72.3(2) . . . . ?
Zr1 C8 C7 C14 120.8(4) . . . . ?
Zr1 C8 C7 C6 -72.2(2) . . . . ?
Zr1 C7 C6 C13 124.8(3) . . . . ?
Zr1 C7 C6 C5 -57.9(3) . . . . ?
Zr1 C18 C17 C16 68.1(3) . . . . ?
N1 C26 C27 C28 -179.5(3) . . . . ?
N1 C26 C31 C30 -179.7(3) . . . . ?
N1 C20 C25 C24 -175.5(4) . . . . ?
N1 C20 C21 C22 176.4(4) . . . . ?
C11 C3 C4 Zr1 124.1(3) . . . . ?
C11 C3 C4 C5 46.8(6) . . . . ?
C11 C3 C4 C8 -169.4(3) . . . . ?
C11 C3 C2 Zr1 -133.4(4) . . . . ?
C11 C3 C2 C10 -3.2(6) . . . . ?
C11 C3 C2 C1 172.0(3) . . . . ?
C12 C5 C6 Zr1 126.3(4) . . . . ?
C12 C5 C6 C13 -2.1(6) . . . . ?
C12 C5 C6 C7 -179.2(3) . . . . ?
C10 C2 C1 Zr1 -126.6(3) . . . . ?
C10 C2 C1 C9 5.0(6) . . . . ?
C10 C2 C1 C8 172.5(3) . . . . ?
C26 N1 C20 C25 -165.1(3) . . . . ?
C26 N1 C20 C21 18.3(5) . . . . ?
C26 C27 C28 C29 -0.7(5) . . . . ?
C26 C31 C30 C29 -0.7(6) . . . . ?
C27 C26 C31 C30 1.4(5) . . . . ?
C27 C28 C29 C30 1.4(6) . . . . ?
C20 N1 C26 C27 -126.5(4) . . . . ?
C20 N1 C26 C31 54.6(4) . . . . ?
C20 C21 C22 C23 0.3(6) . . . . ?
C3 C4 C5 Zr1 77.2(4) . . . . ?
C3 C4 C5 C12 -39.2(6) . . . . ?
C3 C4 C5 C6 142.0(4) . . . . ?
C3 C4 C8 Zr1 -76.3(2) . . . . ?
C3 C4 C8 C1 -3.5(4) . . . . ?
C3 C4 C8 C7 -149.7(3) . . . . ?
C3 C2 C1 Zr1 58.1(3) . . . . ?
C3 C2 C1 C9 -170.3(3) . . . . ?
C3 C2 C1 C8 -2.8(4) . . . . ?
C4 C3 C2 Zr1 55.2(2) . . . . ?
C4 C3 C2 C10 -174.6(3) . . . . ?
C4 C3 C2 C1 0.7(4) . . . . ?
C4 C5 C6 Zr1 -54.9(2) . . . . ?
C4 C5 C6 C13 176.7(3) . . . . ?
C4 C5 C6 C7 -0.5(4) . . . . ?
C4 C8 C1 Zr1 -68.5(2) . . . . ?
C4 C8 C1 C9 170.6(3) . . . . ?
C4 C8 C1 C2 3.8(4) . . . . ?
C4 C8 C7 Zr1 68.6(2) . . . . ?
C4 C8 C7 C14 -170.6(4) . . . . ?
C4 C8 C7 C6 -3.6(4) . . . . ?
C19 C18 C17 Zr1 -68.6(3) . . . . ?
C19 C18 C17 C16 -0.4(4) . . . . ?
C15 C16 C17 Zr1 67.6(3) . . . . ?
C15 C16 C17 C18 -0.2(4) . . . . ?
C15 C19 C18 Zr1 -65.7(3) . . . . ?
C15 C19 C18 C17 0.9(4) . . . . ?
C2 C3 C4 Zr1 -64.6(2) . . . . ?
C2 C3 C4 C5 -142.0(4) . . . . ?
C2 C3 C4 C8 1.8(4) . . . . ?
C14 C7 C6 Zr1 -132.1(4) . . . . ?
C14 C7 C6 C13 -7.3(6) . . . . ?
C14 C7 C6 C5 170.0(3) . . . . ?
C5 C4 C8 Zr1 76.8(2) . . . . ?
C5 C4 C8 C1 149.7(3) . . . . ?
C5 C4 C8 C7 3.5(4) . . . . ?
C8 C4 C5 Zr1 -66.6(2) . . . . ?
C8 C4 C5 C12 176.9(3) . . . . ?
C8 C4 C5 C6 -1.9(4) . . . . ?
C8 C7 C6 Zr1 60.5(2) . . . . ?
C8 C7 C6 C13 -174.7(3) . . . . ?
C8 C7 C6 C5 2.6(4) . . . . ?
C25 C24 C23 C22 2.2(6) . . . . ?
C25 C20 C21 C22 -0.4(5) . . . . ?
C31 C26 C27 C28 -0.6(5) . . . . ?
C31 C30 C29 C28 -0.7(6) . . . . ?
C1 C8 C7 Zr1 -65.0(4) . . . . ?
C1 C8 C7 C14 55.9(6) . . . . ?
C1 C8 C7 C6 -137.2(4) . . . . ?
C7 C8 C1 Zr1 65.3(4) . . . . ?
C7 C8 C1 C9 -55.6(6) . . . . ?
C7 C8 C1 C2 137.6(4) . . . . ?
C21 C20 C25 C24 1.4(6) . . . . ?
C21 C22 C23 C24 -1.1(6) . . . . ?
C23 C24 C25 C20 -2.4(6) . . . . ?
C18 C19 C15 Zr1 64.7(3) . . . . ?
C18 C19 C15 C16 -1.0(4) . . . . ?
C17 C16 C15 Zr1 -66.1(3) . . . . ?
C17 C16 C15 C19 0.8(4) . . . . ?
